data_7128704
loop_
_publ_author_name
'Hasegawa, Sui'
'Ishida, Yutaka'
'Kawaguchi, Hiroyuki'

_publ_section_title
;
 Systematic reductive oligomerization of isocyanides with a vanadium(ii)
 complex.
;
_journal_issue 67
_journal_name_full 'Chemical communications (Cambridge, England)'
_journal_page_first 8296
_journal_page_last 8299
_journal_paper_doi 10.1039/d1cc03463d
_journal_volume 57
_journal_year 2021
_chemical_formula_moiety 'C48 H69 K N2 O4 Si V'
_chemical_formula_sum 'C48 H69 K N2 O4 Si V'
_chemical_formula_weight 856.18
_space_group_crystal_system monoclinic
_space_group_IT_number 14
_space_group_name_Hall '-P 2yn'
_space_group_name_H-M_alt 'P 1 21/n 1'
_atom_sites_solution_hydrogens geom
_atom_sites_solution_primary dual
_atom_sites_solution_secondary difmap
_audit_creation_date 2021-02-22
_audit_creation_method
;
Olex2 1.3
(compiled 2020.11.12 svn.r5f609507 for OlexSys, GUI svn.r6272)
;
_audit_update_record
;
2021-04-06 deposited with the CCDC.	2021-07-21 downloaded from the CCDC.
;
_cell_angle_alpha 90
_cell_angle_beta 96.580(2)
_cell_angle_gamma 90
_cell_formula_units_Z 4
_cell_length_a 14.2203(4)
_cell_length_b 22.6239(7)
_cell_length_c 15.3959(4)
_cell_measurement_reflns_used 32825
_cell_measurement_temperature 123
_cell_measurement_theta_max 31.2850
_cell_measurement_theta_min 2.3140
_cell_volume 4920.5(2)
_computing_cell_refinement 'CrysAlisPro 1.171.41.93a (Rigaku OD, 2020)'
_computing_data_collection 'CrystalClear-SM Expert 2.0 r16 (Rigaku, 2014)'
_computing_data_reduction 'CrysAlisPro 1.171.41.93a (Rigaku OD, 2020)'
_computing_molecular_graphics 'Olex2 1.3 (Dolomanov et al., 2009)'
_computing_publication_material 'Olex2 1.3 (Dolomanov et al., 2009)'
_computing_structure_refinement 'SHELXL 2018/3 (Sheldrick, 2015)'
_computing_structure_solution 'SHELXT 2018/2 (Sheldrick, 2018)'
_diffrn_ambient_temperature 123
_diffrn_detector 'CCD area detector'
_diffrn_detector_area_resol_mean 7.1429
_diffrn_detector_type 'Rigaku Saturn724+ area detector'
_diffrn_measured_fraction_theta_full 0.999
_diffrn_measured_fraction_theta_max 0.999
_diffrn_measurement_device 'four-circle diffractometer'
_diffrn_measurement_device_type 'Rigaku Saturn724+ (4x4 bin mode)'
_diffrn_measurement_method '\w scans'
_diffrn_orient_matrix_type 'CrysAlisPro convention (1999,Acta A55,543-557)'
_diffrn_orient_matrix_UB_11 0.0119970000
_diffrn_orient_matrix_UB_12 0.0086085000
_diffrn_orient_matrix_UB_13 -0.0416452000
_diffrn_orient_matrix_UB_21 -0.0370602000
_diffrn_orient_matrix_UB_22 0.0211341000
_diffrn_orient_matrix_UB_23 -0.0035030000
_diffrn_orient_matrix_UB_31 0.0316797000
_diffrn_orient_matrix_UB_32 0.0215014000
_diffrn_orient_matrix_UB_33 0.0200992000
_diffrn_radiation_monochromator 'multi-layer mirror optics'
_diffrn_radiation_probe x-ray
_diffrn_radiation_type 'Mo K\a'
_diffrn_radiation_wavelength 0.71073
_diffrn_reflns_av_R_equivalents 0.0701
_diffrn_reflns_av_unetI/netI 0.0437
_diffrn_reflns_Laue_measured_fraction_full 0.999
_diffrn_reflns_Laue_measured_fraction_max 0.999
_diffrn_reflns_limit_h_max 18
_diffrn_reflns_limit_h_min -18
_diffrn_reflns_limit_k_max 29
_diffrn_reflns_limit_k_min -29
_diffrn_reflns_limit_l_max 20
_diffrn_reflns_limit_l_min -20
_diffrn_reflns_number 61038
_diffrn_reflns_point_group_measured_fraction_full 0.999
_diffrn_reflns_point_group_measured_fraction_max 0.999
_diffrn_reflns_theta_full 25.242
_diffrn_reflns_theta_max 27.560
_diffrn_reflns_theta_min 2.580
_diffrn_source 'rotating anode X-ray generator'
_diffrn_source_type micromax007
_exptl_absorpt_coefficient_mu 0.352
_exptl_absorpt_correction_T_max 1.00000
_exptl_absorpt_correction_T_min 0.97369
_exptl_absorpt_correction_type multi-scan
_exptl_crystal_colour 'light green'
_exptl_crystal_colour_modifier light
_exptl_crystal_colour_primary green
_exptl_crystal_density_diffrn 1.156
_exptl_crystal_description plate
_exptl_crystal_F_000 1836
_exptl_crystal_size_max 0.18
_exptl_crystal_size_mid 0.16
_exptl_crystal_size_min 0.06
_refine_diff_density_max 0.282
_refine_diff_density_min -0.464
_refine_diff_density_rms 0.062
_refine_ls_extinction_method none
_refine_ls_goodness_of_fit_ref 1.027
_refine_ls_hydrogen_treatment constr
_refine_ls_matrix_type full
_refine_ls_number_parameters 592
_refine_ls_number_reflns 11356
_refine_ls_number_restraints 194
_refine_ls_restrained_S_all 1.028
_refine_ls_R_factor_all 0.0661
_refine_ls_R_factor_gt 0.0465
_refine_ls_shift/su_max 0.001
_refine_ls_shift/su_mean 0.000
_refine_ls_structure_factor_coef Fsqd
_refine_ls_weighting_details 'w=1/[\s^2^(Fo^2^)+(0.0454P)^2^+2.7573P] where P=(Fo^2^+2Fc^2^)/3'
_refine_ls_weighting_scheme calc
_refine_ls_wR_factor_gt 0.1014
_refine_ls_wR_factor_ref 0.1107
_reflns_Friedel_coverage 0.000
_reflns_number_gt 8884
_reflns_number_total 11356
_reflns_threshold_expression 'I > 2\s(I)'
_cod_data_source_file d1cc03463d2.cif
_cod_data_source_block v_ono_nsime3_k_dme
_cod_depositor_comments 'Adding full bibliography for 7128700--7128707.cif.'
_cod_database_code 7128704
_shelx_space_group_comment
;
The symmetry employed for this shelxl refinement is uniquely defined
by the following loop, which should always be used as a source of
symmetry information in preference to the above space-group names.
They are only intended as comments.
;
_shelx_estimated_absorpt_t_max 0.979
_shelx_estimated_absorpt_t_min 0.939

loop_
_space_group_symop_operation_xyz
'x, y, z'
'-x+1/2, y+1/2, -z+1/2'
'-x, -y, -z'
'x-1/2, -y-1/2, z-1/2'

loop_
_atom_site_label
_atom_site_type_symbol
_atom_site_fract_x
_atom_site_fract_y
_atom_site_fract_z
_atom_site_U_iso_or_equiv
_atom_site_adp_type
_atom_site_occupancy
_atom_site_site_symmetry_order
_atom_site_calc_flag
_atom_site_refinement_flags_posn
_atom_site_refinement_flags_adp
_atom_site_refinement_flags_occupancy
_atom_site_disorder_assembly
_atom_site_disorder_group
V1 V 0.55599(2) 0.66940(2) 0.29195(2) 0.02258(9) Uani 1 1 d . . . . .
K1 K 0.65678(3) 0.70661(2) 0.50369(2) 0.02191(9) Uani 1 1 d D . . . .
Si1 Si 0.57330(4) 0.65351(4) 0.07545(4) 0.0481(2) Uani 1 1 d . . . . .
O1 O 0.67352(8) 0.64438(6) 0.35573(8) 0.0212(3) Uani 1 1 d . . . . .
O2 O 0.54656(9) 0.74426(6) 0.34581(8) 0.0265(3) Uani 1 1 d . . . . .
O3 O 0.8168(3) 0.68171(18) 0.6033(3) 0.0316(8) Uani 0.684(10) 1 d D U P A 1
O4 O 0.7005(2) 0.77122(12) 0.6510(2) 0.0276(7) Uani 0.684(10) 1 d D U P A 1
O3A O 0.7930(6) 0.6692(4) 0.6264(6) 0.0321(18) Uani 0.316(10) 1 d D U P A 2
O4A O 0.7299(6) 0.7830(3) 0.6188(5) 0.032(2) Uani 0.316(10) 1 d D U P A 2
N1 N 0.45459(11) 0.62528(7) 0.33412(9) 0.0239(3) Uani 1 1 d . . . . .
N2 N 0.55660(12) 0.66067(9) 0.18405(10) 0.0331(4) Uani 1 1 d . . . . .
C1 C 0.72562(13) 0.59479(8) 0.37356(11) 0.0221(4) Uani 1 1 d . . . . .
C2 C 0.82333(13) 0.59365(9) 0.36028(12) 0.0254(4) Uani 1 1 d . . . . .
C3 C 0.87517(14) 0.54279(9) 0.38585(12) 0.0297(4) Uani 1 1 d . . . . .
H3 H 0.940171 0.541618 0.377005 0.036 Uiso 1 1 calc R U . . .
C4 C 0.83683(15) 0.49392(9) 0.42345(13) 0.0306(4) Uani 1 1 d . . . . .
C5 C 0.74144(14) 0.49564(9) 0.43343(12) 0.0270(4) Uani 1 1 d . . . . .
H5 H 0.713320 0.462322 0.457741 0.032 Uiso 1 1 calc R U . . .
C6 C 0.68536(13) 0.54459(8) 0.40903(11) 0.0225(4) Uani 1 1 d . . . . .
C7 C 0.87363(13) 0.64670(9) 0.32368(13) 0.0290(4) Uani 1 1 d . . . . .
C8 C 0.81927(14) 0.67030(11) 0.23835(13) 0.0347(5) Uani 1 1 d . . . . .
H8A H 0.856305 0.701606 0.214326 0.052 Uiso 1 1 calc R U . . .
H8B H 0.758097 0.686271 0.250587 0.052 Uiso 1 1 calc R U . . .
H8C H 0.808855 0.638027 0.195878 0.052 Uiso 1 1 calc R U . . .
C9 C 0.97399(15) 0.63120(12) 0.30248(16) 0.0445(6) Uani 1 1 d . . . . .
H9A H 1.001419 0.665402 0.275522 0.067 Uiso 1 1 calc R U . . .
H9B H 0.970687 0.597684 0.261917 0.067 Uiso 1 1 calc R U . . .
H9C H 1.013697 0.620643 0.356519 0.067 Uiso 1 1 calc R U . . .
C10 C 0.88472(15) 0.69568(10) 0.39351(14) 0.0337(5) Uani 1 1 d . . . . .
H10A H 0.822341 0.706218 0.410059 0.050 Uiso 1 1 calc R U . . .
H10B H 0.913754 0.730549 0.369823 0.050 Uiso 1 1 calc R U . . .
H10C H 0.925128 0.681445 0.445115 0.050 Uiso 1 1 calc R U . . .
C11 C 0.89740(17) 0.44144(10) 0.45475(15) 0.0409(5) Uani 1 1 d . . . . .
H11A H 0.957568 0.443189 0.429539 0.061 Uiso 1 1 calc R U . . .
H11B H 0.864155 0.404807 0.436298 0.061 Uiso 1 1 calc R U . . .
H11C H 0.909707 0.442343 0.518678 0.061 Uiso 1 1 calc R U . . .
C12 C 0.58042(13) 0.53940(8) 0.41833(12) 0.0248(4) Uani 1 1 d . . . . .
H12A H 0.545418 0.538858 0.358921 0.030 Uiso 1 1 calc R U . . .
H12B H 0.569693 0.500750 0.445690 0.030 Uiso 1 1 calc R U . . .
C13 C 0.47449(12) 0.62804(8) 0.42730(11) 0.0208(4) Uani 1 1 d . . . . .
C14 C 0.53733(12) 0.58689(8) 0.47064(11) 0.0211(4) Uani 1 1 d . . . . .
C15 C 0.55739(13) 0.58954(8) 0.56123(11) 0.0205(4) Uani 1 1 d . . . . .
H15 H 0.600128 0.561625 0.590003 0.025 Uiso 1 1 calc R U . . .
C16 C 0.51643(13) 0.63213(8) 0.61122(11) 0.0209(4) Uani 1 1 d . . . . .
C17 C 0.45857(12) 0.67443(8) 0.56585(11) 0.0205(4) Uani 1 1 d . . . . .
H17 H 0.432242 0.704832 0.598114 0.025 Uiso 1 1 calc R U . . .
C18 C 0.43783(12) 0.67387(8) 0.47512(11) 0.0201(4) Uani 1 1 d . . . . .
C19 C 0.53070(15) 0.63074(8) 0.71137(12) 0.0274(4) Uani 1 1 d D U . . .
C23 C 0.37775(13) 0.59043(8) 0.29992(12) 0.0229(4) Uani 1 1 d . . . . .
C24 C 0.36980(14) 0.57206(9) 0.21227(13) 0.0305(4) Uani 1 1 d . . . . .
H24 H 0.417391 0.582733 0.176629 0.037 Uiso 1 1 calc R U . . .
C25 C 0.29329(16) 0.53855(10) 0.17735(14) 0.0373(5) Uani 1 1 d . . . . .
H25 H 0.289717 0.526548 0.117938 0.045 Uiso 1 1 calc R U . . .
C26 C 0.22130(15) 0.52185(9) 0.22648(15) 0.0354(5) Uani 1 1 d . . . . .
C27 C 0.22957(14) 0.53972(9) 0.31345(14) 0.0330(5) Uani 1 1 d . . . . .
H27 H 0.181726 0.528926 0.348745 0.040 Uiso 1 1 calc R U . . .
C28 C 0.30660(13) 0.57315(9) 0.35000(13) 0.0281(4) Uani 1 1 d . . . . .
H28 H 0.310694 0.584313 0.409802 0.034 Uiso 1 1 calc R U . . .
C29 C 0.13756(18) 0.48566(12) 0.18683(18) 0.0533(7) Uani 1 1 d . . . . .
H29A H 0.108338 0.505085 0.133551 0.080 Uiso 1 1 calc R U . . .
H29B H 0.091046 0.482399 0.228889 0.080 Uiso 1 1 calc R U . . .
H29C H 0.159103 0.446091 0.172386 0.080 Uiso 1 1 calc R U . . .
C30 C 0.38041(12) 0.72338(8) 0.42922(12) 0.0227(4) Uani 1 1 d . . . . .
H30A H 0.320934 0.728172 0.456201 0.027 Uiso 1 1 calc R U . . .
H30B H 0.363350 0.712497 0.367126 0.027 Uiso 1 1 calc R U . . .
C31 C 0.51374(12) 0.79007(8) 0.38902(11) 0.0224(4) Uani 1 1 d . . . . .
C32 C 0.55926(13) 0.84598(8) 0.39179(12) 0.0250(4) Uani 1 1 d . . . . .
C33 C 0.52457(14) 0.89014(9) 0.44229(13) 0.0287(4) Uani 1 1 d . . . . .
H33 H 0.555387 0.927461 0.445193 0.034 Uiso 1 1 calc R U . . .
C34 C 0.44689(14) 0.88254(9) 0.48892(13) 0.0283(4) Uani 1 1 d . . . . .
C35 C 0.40184(13) 0.82799(8) 0.48291(12) 0.0252(4) Uani 1 1 d . . . . .
H35 H 0.348091 0.821975 0.513234 0.030 Uiso 1 1 calc R U . . .
C36 C 0.43317(12) 0.78189(8) 0.43377(12) 0.0220(4) Uani 1 1 d . . . . .
C37 C 0.64469(14) 0.85810(9) 0.34077(14) 0.0317(5) Uani 1 1 d . . . . .
C38 C 0.61605(17) 0.84812(13) 0.24278(15) 0.0495(7) Uani 1 1 d . . . . .
H38A H 0.563771 0.874695 0.222231 0.074 Uiso 1 1 calc R U . . .
H38B H 0.595812 0.807025 0.232843 0.074 Uiso 1 1 calc R U . . .
H38C H 0.670264 0.856254 0.210646 0.074 Uiso 1 1 calc R U . . .
C39 C 0.72678(13) 0.81676(10) 0.37268(14) 0.0337(5) Uani 1 1 d . . . . .
H39A H 0.743025 0.821669 0.435857 0.051 Uiso 1 1 calc R U . . .
H39B H 0.781914 0.826455 0.342598 0.051 Uiso 1 1 calc R U . . .
H39C H 0.707916 0.775717 0.359980 0.051 Uiso 1 1 calc R U . . .
C40 C 0.68127(18) 0.92194(11) 0.3537(2) 0.0531(7) Uani 1 1 d . . . . .
H40A H 0.630545 0.949658 0.333253 0.080 Uiso 1 1 calc R U . . .
H40B H 0.735056 0.927892 0.320112 0.080 Uiso 1 1 calc R U . . .
H40C H 0.701499 0.928895 0.415830 0.080 Uiso 1 1 calc R U . . .
C41 C 0.41303(17) 0.93196(9) 0.54329(16) 0.0406(5) Uani 1 1 d . . . . .
H41A H 0.454197 0.966457 0.540243 0.061 Uiso 1 1 calc R U . . .
H41B H 0.414934 0.918975 0.604194 0.061 Uiso 1 1 calc R U . . .
H41C H 0.347958 0.942548 0.520763 0.061 Uiso 1 1 calc R U . . .
C42 C 0.45591(19) 0.65075(17) 0.00729(16) 0.0672(9) Uani 1 1 d . . . . .
H42A H 0.422798 0.688369 0.012285 0.101 Uiso 1 1 calc R U . . .
H42B H 0.417977 0.618542 0.027785 0.101 Uiso 1 1 calc R U . . .
H42C H 0.465377 0.643883 -0.053953 0.101 Uiso 1 1 calc R U . . .
C43 C 0.6371(2) 0.58383(18) 0.0584(2) 0.0852(12) Uani 1 1 d . . . . .
H43A H 0.597877 0.550118 0.071675 0.128 Uiso 1 1 calc R U . . .
H43B H 0.696802 0.583059 0.097060 0.128 Uiso 1 1 calc R U . . .
H43C H 0.650274 0.581454 -0.002609 0.128 Uiso 1 1 calc R U . . .
C44 C 0.6399(2) 0.71820(18) 0.04052(17) 0.0763(11) Uani 1 1 d . . . . .
H44A H 0.602873 0.754252 0.046220 0.114 Uiso 1 1 calc R U . . .
H44B H 0.651399 0.713162 -0.020591 0.114 Uiso 1 1 calc R U . . .
H44C H 0.700532 0.721357 0.077492 0.114 Uiso 1 1 calc R U . . .
C45 C 0.8510(2) 0.62096(12) 0.61069(17) 0.0564(7) Uani 1 1 d D . . . .
H45A H 0.830813 0.599687 0.556299 0.085 Uiso 0.684(10) 1 calc R U P A 1
H45B H 0.920328 0.620942 0.621297 0.085 Uiso 0.684(10) 1 calc R U P A 1
H45C H 0.824988 0.601413 0.659459 0.085 Uiso 0.684(10) 1 calc R U P A 1
H45D H 0.811603 0.588186 0.585956 0.085 Uiso 0.316(10) 1 calc R U P A 2
H45E H 0.895179 0.632693 0.569375 0.085 Uiso 0.316(10) 1 calc R U P A 2
H45F H 0.886798 0.608359 0.665786 0.085 Uiso 0.316(10) 1 calc R U P A 2
C48 C 0.65955(19) 0.82795(10) 0.64537(17) 0.0462(6) Uani 1 1 d D . . . .
H48A H 0.590479 0.824319 0.635441 0.069 Uiso 0.684(10) 1 calc R U P A 1
H48B H 0.677505 0.849402 0.700057 0.069 Uiso 0.684(10) 1 calc R U P A 1
H48C H 0.682146 0.849623 0.596691 0.069 Uiso 0.684(10) 1 calc R U P A 1
H48D H 0.614626 0.838191 0.594499 0.069 Uiso 0.316(10) 1 calc R U P A 2
H48E H 0.625137 0.811182 0.691195 0.069 Uiso 0.316(10) 1 calc R U P A 2
H48F H 0.693400 0.863581 0.667554 0.069 Uiso 0.316(10) 1 calc R U P A 2
C20 C 0.4831(5) 0.5790(2) 0.7483(3) 0.0449(17) Uani 0.507(7) 1 d D U P B 1
H20A H 0.500406 0.542686 0.719119 0.067 Uiso 0.507(7) 1 calc R U P B 1
H20B H 0.503467 0.575971 0.811118 0.067 Uiso 0.507(7) 1 calc R U P B 1
H20C H 0.414317 0.584303 0.738728 0.067 Uiso 0.507(7) 1 calc R U P B 1
C21 C 0.6436(4) 0.6238(3) 0.7455(3) 0.0386(14) Uani 0.507(7) 1 d D U P B 1
H21A H 0.678549 0.656778 0.723131 0.058 Uiso 0.507(7) 1 calc R U P B 1
H21B H 0.652668 0.624163 0.809519 0.058 Uiso 0.507(7) 1 calc R U P B 1
H21C H 0.667001 0.586426 0.724107 0.058 Uiso 0.507(7) 1 calc R U P B 1
C22 C 0.5055(6) 0.6884(3) 0.7552(6) 0.0351(16) Uani 0.507(7) 1 d D U P B 1
H22A H 0.537477 0.721520 0.729956 0.053 Uiso 0.507(7) 1 calc R U P B 1
H22B H 0.436840 0.694481 0.745747 0.053 Uiso 0.507(7) 1 calc R U P B 1
H22C H 0.525991 0.686149 0.818138 0.053 Uiso 0.507(7) 1 calc R U P B 1
C46 C 0.8427(6) 0.7162(3) 0.6791(6) 0.043(2) Uani 0.684(10) 1 d D U P A 1
H46A H 0.912514 0.718641 0.690649 0.051 Uiso 0.684(10) 1 calc R U P A 1
H46B H 0.818562 0.697413 0.730274 0.051 Uiso 0.684(10) 1 calc R U P A 1
C47 C 0.8017(4) 0.7768(3) 0.6655(5) 0.0347(15) Uani 0.684(10) 1 d D U P A 1
H47A H 0.820196 0.801617 0.717684 0.042 Uiso 0.684(10) 1 calc R U P A 1
H47B H 0.825700 0.795739 0.614415 0.042 Uiso 0.684(10) 1 calc R U P A 1
C20A C 0.4294(4) 0.6072(3) 0.7352(3) 0.0386(14) Uani 0.493(7) 1 d D U P B 2
H20D H 0.379759 0.635261 0.713015 0.058 Uiso 0.493(7) 1 calc R U P B 2
H20E H 0.415928 0.568489 0.708129 0.058 Uiso 0.493(7) 1 calc R U P B 2
H20F H 0.430985 0.603757 0.798762 0.058 Uiso 0.493(7) 1 calc R U P B 2
C21A C 0.6030(4) 0.5882(3) 0.7451(3) 0.0366(15) Uani 0.493(7) 1 d D U P B 2
H21D H 0.663115 0.598011 0.723142 0.055 Uiso 0.493(7) 1 calc R U P B 2
H21E H 0.583385 0.548326 0.725753 0.055 Uiso 0.493(7) 1 calc R U P B 2
H21F H 0.611161 0.589591 0.809180 0.055 Uiso 0.493(7) 1 calc R U P B 2
C22A C 0.5450(6) 0.6918(3) 0.7464(6) 0.0381(17) Uani 0.493(7) 1 d D U P B 2
H22D H 0.493487 0.717283 0.720395 0.057 Uiso 0.493(7) 1 calc R U P B 2
H22E H 0.545139 0.691196 0.810057 0.057 Uiso 0.493(7) 1 calc R U P B 2
H22F H 0.605616 0.707208 0.731772 0.057 Uiso 0.493(7) 1 calc R U P B 2
C46A C 0.8559(11) 0.7152(7) 0.6625(13) 0.037(4) Uani 0.316(10) 1 d D U P A 2
H46C H 0.897291 0.728209 0.618596 0.045 Uiso 0.316(10) 1 calc R U P A 2
H46D H 0.896414 0.700284 0.714407 0.045 Uiso 0.316(10) 1 calc R U P A 2
C47A C 0.7976(9) 0.7653(6) 0.6873(8) 0.033(3) Uani 0.316(10) 1 d D U P A 2
H47C H 0.765025 0.753677 0.738206 0.039 Uiso 0.316(10) 1 calc R U P A 2
H47D H 0.839450 0.799183 0.705205 0.039 Uiso 0.316(10) 1 calc R U P A 2

loop_
_atom_site_aniso_label
_atom_site_aniso_U_11
_atom_site_aniso_U_22
_atom_site_aniso_U_33
_atom_site_aniso_U_23
_atom_site_aniso_U_13
_atom_site_aniso_U_12
V1 0.01796(15) 0.03623(19) 0.01355(15) -0.00129(13) 0.00183(11) 0.00057(13)
K1 0.02073(19) 0.0282(2) 0.01658(18) -0.00136(15) 0.00098(14) -0.00327(15)
Si1 0.0299(3) 0.0988(6) 0.0157(3) -0.0050(3) 0.0031(2) 0.0079(3)
O1 0.0179(6) 0.0283(7) 0.0174(6) -0.0008(5) 0.0017(5) 0.0016(5)
O2 0.0235(7) 0.0315(7) 0.0259(7) 0.0002(6) 0.0083(5) -0.0024(5)
O3 0.0278(18) 0.0424(19) 0.0235(16) -0.0066(12) -0.0014(12) 0.0102(13)
O4 0.0268(13) 0.0247(13) 0.0315(16) -0.0052(10) 0.0045(11) -0.0031(10)
O3A 0.022(3) 0.039(4) 0.034(4) -0.009(3) -0.003(3) 0.007(3)
O4A 0.034(4) 0.026(3) 0.034(4) -0.005(2) -0.010(3) 0.003(2)
N1 0.0228(8) 0.0321(9) 0.0167(7) -0.0046(6) 0.0019(6) -0.0038(6)
N2 0.0249(8) 0.0561(12) 0.0183(8) -0.0015(7) 0.0023(6) -0.0003(8)
C1 0.0224(9) 0.0298(10) 0.0139(8) -0.0063(7) 0.0011(7) 0.0024(7)
C2 0.0226(9) 0.0359(11) 0.0173(9) -0.0052(7) 0.0009(7) 0.0031(8)
C3 0.0234(10) 0.0408(12) 0.0244(10) -0.0088(8) 0.0012(8) 0.0073(8)
C4 0.0340(11) 0.0323(11) 0.0242(10) -0.0097(8) -0.0023(8) 0.0087(9)
C5 0.0351(11) 0.0261(10) 0.0197(9) -0.0064(7) 0.0031(8) 0.0023(8)
C6 0.0259(9) 0.0280(10) 0.0134(8) -0.0078(7) 0.0017(7) 0.0012(7)
C7 0.0190(9) 0.0420(12) 0.0266(10) 0.0008(8) 0.0046(7) 0.0015(8)
C8 0.0270(10) 0.0525(14) 0.0249(10) 0.0057(9) 0.0047(8) -0.0021(9)
C9 0.0254(11) 0.0603(16) 0.0502(14) 0.0085(12) 0.0142(10) 0.0069(10)
C10 0.0270(10) 0.0406(12) 0.0328(11) 0.0009(9) 0.0009(8) -0.0059(9)
C11 0.0440(13) 0.0360(12) 0.0409(13) -0.0085(10) -0.0030(10) 0.0150(10)
C12 0.0299(10) 0.0215(9) 0.0238(9) -0.0070(7) 0.0064(8) -0.0023(7)
C13 0.0187(8) 0.0265(10) 0.0176(8) -0.0030(7) 0.0038(7) -0.0058(7)
C14 0.0218(9) 0.0213(9) 0.0213(9) -0.0051(7) 0.0071(7) -0.0058(7)
C15 0.0233(9) 0.0180(9) 0.0209(9) -0.0001(7) 0.0046(7) -0.0019(7)
C16 0.0253(9) 0.0195(9) 0.0190(9) -0.0018(7) 0.0070(7) -0.0046(7)
C17 0.0221(9) 0.0205(9) 0.0201(9) -0.0027(7) 0.0074(7) -0.0022(7)
C18 0.0171(8) 0.0221(9) 0.0218(9) -0.0002(7) 0.0053(7) -0.0045(7)
C19 0.0430(12) 0.0226(10) 0.0182(9) -0.0012(7) 0.0105(8) 0.0011(8)
C23 0.0220(9) 0.0222(9) 0.0230(9) -0.0041(7) -0.0033(7) 0.0022(7)
C24 0.0305(11) 0.0330(11) 0.0272(10) -0.0072(8) -0.0002(8) 0.0002(8)
C25 0.0437(13) 0.0351(12) 0.0297(11) -0.0107(9) -0.0099(9) 0.0021(10)
C26 0.0322(11) 0.0278(11) 0.0419(12) -0.0024(9) -0.0143(9) -0.0008(9)
C27 0.0262(10) 0.0317(11) 0.0396(12) 0.0003(9) -0.0035(9) -0.0035(8)
C28 0.0265(10) 0.0299(11) 0.0270(10) -0.0038(8) -0.0007(8) -0.0010(8)
C29 0.0468(15) 0.0500(15) 0.0563(16) -0.0034(12) -0.0225(12) -0.0132(12)
C30 0.0165(8) 0.0295(10) 0.0226(9) 0.0003(7) 0.0047(7) -0.0014(7)
C31 0.0172(8) 0.0286(10) 0.0211(9) 0.0052(7) 0.0009(7) 0.0027(7)
C32 0.0177(9) 0.0299(10) 0.0272(10) 0.0115(8) 0.0017(7) 0.0008(7)
C33 0.0260(10) 0.0226(10) 0.0375(11) 0.0103(8) 0.0034(8) 0.0003(8)
C34 0.0282(10) 0.0239(10) 0.0332(11) 0.0080(8) 0.0050(8) 0.0029(8)
C35 0.0214(9) 0.0280(10) 0.0269(10) 0.0080(8) 0.0058(7) 0.0038(7)
C36 0.0166(8) 0.0267(10) 0.0222(9) 0.0071(7) 0.0004(7) 0.0006(7)
C37 0.0225(10) 0.0345(11) 0.0392(12) 0.0126(9) 0.0078(8) -0.0018(8)
C38 0.0319(12) 0.0807(19) 0.0372(13) 0.0261(12) 0.0098(10) -0.0040(12)
C39 0.0181(9) 0.0441(13) 0.0391(12) 0.0062(9) 0.0045(8) -0.0018(8)
C40 0.0389(13) 0.0398(14) 0.086(2) 0.0165(13) 0.0306(13) -0.0049(11)
C41 0.0493(14) 0.0265(11) 0.0489(14) 0.0022(10) 0.0190(11) -0.0022(10)
C42 0.0465(15) 0.131(3) 0.0214(12) -0.0031(14) -0.0073(11) 0.0083(16)
C43 0.0559(19) 0.136(3) 0.0625(19) -0.048(2) 0.0003(15) 0.029(2)
C44 0.0487(16) 0.149(3) 0.0326(14) 0.0242(17) 0.0108(12) -0.0088(18)
C45 0.0616(17) 0.0592(17) 0.0456(15) -0.0078(12) -0.0061(12) 0.0343(14)
C48 0.0550(15) 0.0318(12) 0.0511(15) -0.0089(11) 0.0031(12) 0.0054(11)
C20 0.076(5) 0.039(3) 0.020(2) -0.0031(19) 0.006(2) -0.022(3)
C21 0.049(3) 0.044(3) 0.021(2) -0.0033(19) -0.0066(19) 0.006(2)
C22 0.058(5) 0.028(3) 0.019(2) -0.0067(18) 0.003(3) 0.000(3)
C46 0.040(4) 0.048(3) 0.035(3) -0.011(2) -0.017(3) 0.006(2)
C47 0.030(2) 0.041(3) 0.030(3) -0.006(2) -0.005(2) -0.008(2)
C20A 0.040(3) 0.058(4) 0.020(2) 0.000(2) 0.0114(19) -0.013(2)
C21A 0.051(3) 0.045(3) 0.0129(19) 0.0022(19) -0.0003(18) 0.017(3)
C22A 0.061(5) 0.032(3) 0.018(3) -0.004(2) -0.010(3) -0.005(3)
C46A 0.021(4) 0.046(6) 0.045(8) 0.010(5) 0.001(4) 0.000(4)
C47A 0.029(4) 0.040(6) 0.028(6) -0.012(5) 0.000(4) -0.016(4)

loop_
_atom_type_symbol
_atom_type_description
_atom_type_scat_dispersion_real
_atom_type_scat_dispersion_imag
_atom_type_scat_source
C C 0.0033 0.0016 'International Tables Vol C Tables 4.2.6.8 and 6.1.1.4'
H H 0.0000 0.0000 'International Tables Vol C Tables 4.2.6.8 and 6.1.1.4'
K K 0.2009 0.2494 'International Tables Vol C Tables 4.2.6.8 and 6.1.1.4'
N N 0.0061 0.0033 'International Tables Vol C Tables 4.2.6.8 and 6.1.1.4'
O O 0.0106 0.0060 'International Tables Vol C Tables 4.2.6.8 and 6.1.1.4'
Si Si 0.0817 0.0704 'International Tables Vol C Tables 4.2.6.8 and 6.1.1.4'
V V 0.3005 0.5294 'International Tables Vol C Tables 4.2.6.8 and 6.1.1.4'

loop_
_geom_angle_atom_site_label_1
_geom_angle_atom_site_label_2
_geom_angle_atom_site_label_3
_geom_angle
_geom_angle_site_symmetry_1
_geom_angle_site_symmetry_3
_geom_angle_publ_flag
O1 V1 N1 108.39(6) . . ?
O2 V1 O1 98.07(6) . . ?
O2 V1 N1 102.83(6) . . ?
N2 V1 O1 111.64(7) . . ?
N2 V1 O2 123.21(8) . . ?
N2 V1 N1 111.25(8) . . ?
O1 K1 O2 62.23(4) . . ?
O1 K1 C14 61.58(4) . . ?
O1 K1 C15 83.46(4) . . ?
O1 K1 C16 106.27(4) . . ?
O1 K1 C17 107.56(4) . . ?
O1 K1 C18 86.66(4) . . ?
O1 K1 C31 87.35(4) . . ?
O2 K1 C14 83.59(4) . . ?
O2 K1 C15 105.48(4) . . ?
O2 K1 C16 106.34(4) . . ?
O2 K1 C17 84.57(4) . . ?
O2 K1 C18 61.36(4) . . ?
O2 K1 C31 25.15(4) . . ?
O3 K1 O1 102.88(8) . . ?
O3 K1 O2 154.42(10) . . ?
O3 K1 O4 62.08(10) . . ?
O3 K1 C14 108.42(10) . . ?
O3 K1 C15 92.37(11) . . ?
O3 K1 C16 97.66(11) . . ?
O3 K1 C17 120.73(11) . . ?
O3 K1 C18 142.29(11) . . ?
O3 K1 C31 154.59(11) . . ?
O4 K1 O1 161.68(8) . . ?
O4 K1 O2 126.87(7) . . ?
O4 K1 C14 130.93(10) . . ?
O4 K1 C15 106.45(10) . . ?
O4 K1 C16 87.03(10) . . ?
O4 K1 C17 89.88(9) . . ?
O4 K1 C18 111.62(8) . . ?
O4 K1 C31 102.50(7) . . ?
O3A K1 O1 107.59(17) . . ?
O3A K1 O2 166.2(2) . . ?
O3A K1 C14 99.9(2) . . ?
O3A K1 C15 81.3(2) . . ?
O3A K1 C16 85.0(2) . . ?
O3A K1 C17 108.1(2) . . ?
O3A K1 C18 129.8(2) . . ?
O3A K1 C31 161.40(18) . . ?
O4A K1 O1 148.2(3) . . ?
O4A K1 O2 121.12(15) . . ?
O4A K1 O3A 62.0(2) . . ?
O4A K1 C14 146.2(3) . . ?
O4A K1 C15 121.3(2) . . ?
O4A K1 C16 102.7(3) . . ?
O4A K1 C17 104.3(2) . . ?
O4A K1 C18 123.8(2) . . ?
O4A K1 C31 99.50(12) . . ?
C14 K1 C16 44.74(4) . . ?
C15 K1 C14 25.20(4) . . ?
C15 K1 C16 25.33(4) . . ?
C15 K1 C18 52.02(5) . . ?
C17 K1 C14 51.65(4) . . ?
C17 K1 C15 44.22(5) . . ?
C17 K1 C16 25.28(5) . . ?
C17 K1 C18 25.39(4) . . ?
C18 K1 C14 44.70(5) . . ?
C18 K1 C16 45.03(5) . . ?
C31 K1 C14 96.93(5) . . ?
C31 K1 C15 112.05(5) . . ?
C31 K1 C16 101.72(5) . . ?
C31 K1 C17 76.58(5) . . ?
C31 K1 C18 60.33(5) . . ?
N2 Si1 C42 109.55(10) . . ?
N2 Si1 C43 109.99(13) . . ?
N2 Si1 C44 109.79(12) . . ?
C43 Si1 C42 108.20(15) . . ?
C43 Si1 C44 110.84(18) . . ?
C44 Si1 C42 108.44(15) . . ?
V1 O1 K1 96.96(5) . . ?
C1 O1 V1 140.33(11) . . ?
C1 O1 K1 111.00(9) . . ?
V1 O2 K1 92.64(5) . . ?
C31 O2 V1 161.95(12) . . ?
C31 O2 K1 89.81(9) . . ?
C45 O3 K1 120.1(2) . . ?
C46 O3 K1 118.9(4) . . ?
C46 O3 C45 113.7(4) . . ?
C48 O4 K1 112.75(19) . . ?
C48 O4 C47 109.2(4) . . ?
C47 O4 K1 107.9(4) . . ?
C45 O3A K1 120.9(5) . . ?
C45 O3A C46A 106.0(8) . . ?
C46A O3A K1 114.2(9) . . ?
C48 O4A K1 113.9(3) . . ?
C47A O4A K1 120.6(7) . . ?
C47A O4A C48 114.0(8) . . ?
C13 N1 V1 104.21(11) . . ?
C23 N1 V1 138.32(12) . . ?
C23 N1 C13 117.23(15) . . ?
V1 N2 Si1 172.31(11) . . ?
O1 C1 K1 47.41(7) . . ?
O1 C1 C2 120.29(16) . . ?
O1 C1 C6 120.57(16) . . ?
C2 C1 K1 116.32(12) . . ?
C6 C1 K1 102.22(10) . . ?
C6 C1 C2 119.08(17) . . ?
C1 C2 C7 122.68(17) . . ?
C3 C2 C1 117.69(18) . . ?
C3 C2 C7 119.56(17) . . ?
C4 C3 C2 123.58(18) . . ?
C3 C4 C11 121.43(19) . . ?
C5 C4 C3 117.45(18) . . ?
C5 C4 C11 121.1(2) . . ?
C4 C5 C6 122.12(19) . . ?
C1 C6 C12 123.05(16) . . ?
C5 C6 C1 120.02(17) . . ?
C5 C6 C12 116.86(17) . . ?
C2 C7 C8 111.96(16) . . ?
C2 C7 C9 112.41(17) . . ?
C2 C7 C10 108.71(15) . . ?
C9 C7 C8 106.53(17) . . ?
C10 C7 C8 110.32(18) . . ?
C10 C7 C9 106.77(17) . . ?
C14 C12 C6 117.19(15) . . ?
N1 C13 K1 116.39(10) . . ?
C14 C13 K1 75.70(10) . . ?
C14 C13 N1 119.27(16) . . ?
C14 C13 C18 119.60(16) . . ?
C18 C13 K1 74.66(10) . . ?
C18 C13 N1 120.95(16) . . ?
C12 C14 K1 116.40(11) . . ?
C13 C14 K1 79.17(10) . . ?
C13 C14 C12 119.47(16) . . ?
C15 C14 K1 76.16(10) . . ?
C15 C14 C12 120.96(17) . . ?
C15 C14 C13 119.56(16) . . ?
C14 C15 K1 78.64(10) . . ?
C14 C15 C16 121.97(17) . . ?
C16 C15 K1 78.81(10) . . ?
C15 C16 K1 75.86(10) . . ?
C15 C16 C19 121.54(16) . . ?
C17 C16 K1 75.41(10) . . ?
C17 C16 C15 117.06(16) . . ?
C17 C16 C19 121.34(16) . . ?
C19 C16 K1 120.73(11) . . ?
C16 C17 K1 79.31(10) . . ?
C18 C17 K1 78.02(10) . . ?
C18 C17 C16 122.68(16) . . ?
C13 C18 K1 80.11(10) . . ?
C13 C18 C30 120.93(16) . . ?
C17 C18 K1 76.59(10) . . ?
C17 C18 C13 118.86(16) . . ?
C17 C18 C30 120.15(16) . . ?
C30 C18 K1 111.07(10) . . ?
C16 C19 C21 109.6(2) . . ?
C16 C19 C20A 102.5(2) . . ?
C20 C19 C16 112.6(2) . . ?
C20 C19 C21 105.8(3) . . ?
C20 C19 C22 111.1(4) . . ?
C22 C19 C16 114.6(4) . . ?
C22 C19 C21 102.1(4) . . ?
C21A C19 C16 112.2(2) . . ?
C21A C19 C20A 108.2(3) . . ?
C21A C19 C22A 115.0(4) . . ?
C22A C19 C16 110.0(4) . . ?
C22A C19 C20A 108.1(4) . . ?
N1 C23 C24 120.10(17) . . ?
C28 C23 N1 122.24(16) . . ?
C28 C23 C24 117.66(17) . . ?
C25 C24 C23 120.6(2) . . ?
C24 C25 C26 122.1(2) . . ?
C25 C26 C29 121.4(2) . . ?
C27 C26 C25 117.23(19) . . ?
C27 C26 C29 121.4(2) . . ?
C26 C27 C28 121.4(2) . . ?
C27 C28 C23 120.93(18) . . ?
C18 C30 C36 112.72(14) . . ?
O2 C31 K1 65.04(9) . . ?
O2 C31 C32 121.27(16) . . ?
O2 C31 C36 119.13(16) . . ?
C32 C31 K1 104.68(11) . . ?
C36 C31 K1 98.91(11) . . ?
C36 C31 C32 119.59(17) . . ?
C31 C32 C37 121.70(17) . . ?
C33 C32 C31 117.86(17) . . ?
C33 C32 C37 120.45(17) . . ?
C32 C33 C34 123.48(18) . . ?
C33 C34 C41 121.07(18) . . ?
C35 C34 C33 117.49(18) . . ?
C35 C34 C41 121.43(18) . . ?
C34 C35 C36 121.89(17) . . ?
C31 C36 C30 120.97(16) . . ?
C35 C36 C30 119.41(16) . . ?
C35 C36 C31 119.63(17) . . ?
C38 C37 C32 109.78(17) . . ?
C38 C37 C40 108.21(19) . . ?
C39 C37 C32 110.08(16) . . ?
C39 C37 C38 109.40(19) . . ?
C39 C37 C40 107.30(18) . . ?
C40 C37 C32 112.00(18) . . ?
C37 C39 K1 111.76(12) . . ?
O4 C48 K1 45.50(14) . . ?
O4A C48 K1 42.8(2) . . ?
O3 C46 C47 109.2(6) . . ?
O4 C47 K1 48.6(3) . . ?
O4 C47 C46 107.9(6) . . ?
C46 C47 K1 82.5(4) . . ?
O3A C46A K1 43.9(6) . . ?
O3A C46A C47A 108.1(12) . . ?
C47A C46A K1 78.0(8) . . ?
O4A C47A K1 39.4(5) . . ?
O4A C47A C46A 112.3(12) . . ?
C46A C47A K1 77.8(8) . . ?

loop_
_geom_bond_atom_site_label_1
_geom_bond_atom_site_label_2
_geom_bond_distance
_geom_bond_site_symmetry_2
_geom_bond_publ_flag
V1 O1 1.9241(12) . ?
V1 O2 1.8972(14) . ?
V1 N1 1.9266(16) . ?
V1 N2 1.6739(16) . ?
K1 O1 2.7114(12) . ?
K1 O2 2.8666(14) . ?
K1 O3 2.655(4) . ?
K1 O4 2.710(3) . ?
K1 O3A 2.683(8) . ?
K1 O4A 2.605(5) . ?
K1 C14 3.2065(18) . ?
K1 C15 3.1756(17) . ?
K1 C16 3.2125(17) . ?
K1 C17 3.1637(17) . ?
K1 C18 3.1815(17) . ?
K1 C31 3.1618(18) . ?
Si1 N2 1.7231(17) . ?
Si1 C42 1.868(3) . ?
Si1 C43 1.852(3) . ?
Si1 C44 1.856(3) . ?
O1 C1 1.355(2) . ?
O2 C31 1.344(2) . ?
O3 C45 1.458(4) . ?
O3 C46 1.417(7) . ?
O4 C48 1.408(3) . ?
O4 C47 1.437(6) . ?
O3A C45 1.407(8) . ?
O3A C46A 1.441(13) . ?
O4A C48 1.516(7) . ?
O4A C47A 1.402(11) . ?
N1 C13 1.432(2) . ?
N1 C23 1.400(2) . ?
C1 C2 1.428(3) . ?
C1 C6 1.410(3) . ?
C2 C3 1.399(3) . ?
C2 C7 1.537(3) . ?
C3 C4 1.388(3) . ?
C4 C5 1.383(3) . ?
C4 C11 1.513(3) . ?
C5 C6 1.391(3) . ?
C6 C12 1.520(3) . ?
C7 C8 1.541(3) . ?
C7 C9 1.540(3) . ?
C7 C10 1.539(3) . ?
C12 C14 1.514(2) . ?
C13 C14 1.405(3) . ?
C13 C18 1.406(2) . ?
C14 C15 1.393(2) . ?
C15 C16 1.401(2) . ?
C16 C17 1.396(3) . ?
C16 C19 1.532(2) . ?
C17 C18 1.394(2) . ?
C18 C30 1.513(3) . ?
C19 C20 1.497(5) . ?
C19 C21 1.638(5) . ?
C19 C22 1.531(7) . ?
C19 C20A 1.617(5) . ?
C19 C21A 1.461(5) . ?
C19 C22A 1.489(7) . ?
C23 C24 1.404(3) . ?
C23 C28 1.396(3) . ?
C24 C25 1.383(3) . ?
C25 C26 1.393(3) . ?
C26 C27 1.391(3) . ?
C26 C29 1.515(3) . ?
C27 C28 1.396(3) . ?
C30 C36 1.519(3) . ?
C31 C32 1.419(3) . ?
C31 C36 1.415(2) . ?
C32 C33 1.391(3) . ?
C32 C37 1.545(3) . ?
C33 C34 1.395(3) . ?
C34 C35 1.389(3) . ?
C34 C41 1.508(3) . ?
C35 C36 1.391(3) . ?
C37 C38 1.534(3) . ?
C37 C39 1.532(3) . ?
C37 C40 1.540(3) . ?
C46 C47 1.496(7) . ?
C46A C47A 1.481(13) . ?

loop_
_geom_torsion_atom_site_label_1
_geom_torsion_atom_site_label_2
_geom_torsion_atom_site_label_3
_geom_torsion_atom_site_label_4
_geom_torsion
_geom_torsion_site_symmetry_1
_geom_torsion_site_symmetry_2
_geom_torsion_site_symmetry_3
_geom_torsion_site_symmetry_4
_geom_torsion_publ_flag
V1 O1 C1 K1 -131.78(19) . . . . ?
V1 O1 C1 C2 128.98(16) . . . . ?
V1 O1 C1 C6 -53.8(2) . . . . ?
V1 O2 C31 K1 98.0(4) . . . . ?
V1 O2 C31 C32 -169.5(3) . . . . ?
V1 O2 C31 C36 11.6(5) . . . . ?
V1 N1 C13 K1 3.02(13) . . . . ?
V1 N1 C13 C14 -84.81(16) . . . . ?
V1 N1 C13 C18 90.34(16) . . . . ?
V1 N1 C23 C24 11.3(3) . . . . ?
V1 N1 C23 C28 -168.10(15) . . . . ?
K1 O1 C1 C2 -99.25(15) . . . . ?
K1 O1 C1 C6 77.93(16) . . . . ?
K1 O2 C31 C32 92.54(16) . . . . ?
K1 O2 C31 C36 -86.35(15) . . . . ?
K1 O3 C46 C47 -28.2(10) . . . . ?
K1 O4 C47 C46 -62.0(7) . . . . ?
K1 O3A C46A C47A 49.1(18) . . . . ?
K1 O4A C47A C46A 30.5(19) . . . . ?
K1 C1 C2 C3 121.22(15) . . . . ?
K1 C1 C2 C7 -55.72(19) . . . . ?
K1 C1 C6 C5 -127.51(14) . . . . ?
K1 C1 C6 C12 55.70(17) . . . . ?
K1 C13 C14 C12 -114.32(15) . . . . ?
K1 C13 C14 C15 67.14(15) . . . . ?
K1 C13 C18 C17 -68.61(14) . . . . ?
K1 C13 C18 C30 108.73(15) . . . . ?
K1 C14 C15 C16 68.98(16) . . . . ?
K1 C15 C16 C17 65.14(14) . . . . ?
K1 C15 C16 C19 -117.63(16) . . . . ?
K1 C16 C17 C18 68.16(16) . . . . ?
K1 C16 C19 C20 -159.7(3) . . . . ?
K1 C16 C19 C21 -42.1(3) . . . . ?
K1 C16 C19 C22 72.0(4) . . . . ?
K1 C16 C19 C20A 162.7(3) . . . . ?
K1 C16 C19 C21A -81.5(3) . . . . ?
K1 C16 C19 C22A 47.9(4) . . . . ?
K1 C17 C18 C13 70.55(14) . . . . ?
K1 C17 C18 C30 -106.80(15) . . . . ?
K1 C18 C30 C36 -18.04(17) . . . . ?
K1 C31 C32 C33 -106.66(16) . . . . ?
K1 C31 C32 C37 73.32(18) . . . . ?
K1 C31 C36 C30 -69.87(16) . . . . ?
K1 C31 C36 C35 109.95(15) . . . . ?
K1 C46A C47A O4A -19.3(12) . . . . ?
O1 V1 O2 K1 -26.49(5) . . . . ?
O1 V1 O2 C31 -124.0(4) . . . . ?
O1 C1 C2 C3 175.39(16) . . . . ?
O1 C1 C2 C7 -1.6(3) . . . . ?
O1 C1 C6 C5 -174.95(15) . . . . ?
O1 C1 C6 C12 8.3(2) . . . . ?
O2 C31 C32 C33 -176.10(16) . . . . ?
O2 C31 C32 C37 3.9(3) . . . . ?
O2 C31 C36 C30 -3.5(3) . . . . ?
O2 C31 C36 C35 176.28(16) . . . . ?
O3 C46 C47 K1 18.8(7) . . . . ?
O3 C46 C47 O4 60.7(10) . . . . ?
O3A C46A C47A K1 -32.4(12) . . . . ?
O3A C46A C47A O4A -52(2) . . . . ?
N1 V1 O2 K1 84.56(6) . . . . ?
N1 V1 O2 C31 -13.0(4) . . . . ?
N1 C13 C14 K1 112.51(15) . . . . ?
N1 C13 C14 C12 -1.8(2) . . . . ?
N1 C13 C14 C15 179.65(16) . . . . ?
N1 C13 C18 K1 -111.89(15) . . . . ?
N1 C13 C18 C17 179.50(15) . . . . ?
N1 C13 C18 C30 -3.2(2) . . . . ?
N1 C23 C24 C25 -178.78(18) . . . . ?
N1 C23 C28 C27 178.28(18) . . . . ?
N2 V1 O2 K1 -149.04(7) . . . . ?
N2 V1 O2 C31 113.4(4) . . . . ?
C1 C2 C3 C4 -0.3(3) . . . . ?
C1 C2 C7 C8 -51.4(2) . . . . ?
C1 C2 C7 C9 -171.25(18) . . . . ?
C1 C2 C7 C10 70.8(2) . . . . ?
C1 C6 C12 C14 -56.8(2) . . . . ?
C2 C1 C6 C5 2.3(2) . . . . ?
C2 C1 C6 C12 -174.53(16) . . . . ?
C2 C3 C4 C5 1.9(3) . . . . ?
C2 C3 C4 C11 -176.39(18) . . . . ?
C3 C2 C7 C8 131.74(18) . . . . ?
C3 C2 C7 C9 11.9(3) . . . . ?
C3 C2 C7 C10 -106.13(19) . . . . ?
C3 C4 C5 C6 -1.5(3) . . . . ?
C4 C5 C6 C1 -0.6(3) . . . . ?
C4 C5 C6 C12 176.40(16) . . . . ?
C5 C6 C12 C14 126.27(18) . . . . ?
C6 C1 C2 C3 -1.8(2) . . . . ?
C6 C1 C2 C7 -178.77(16) . . . . ?
C6 C12 C14 K1 17.1(2) . . . . ?
C6 C12 C14 C13 109.40(19) . . . . ?
C6 C12 C14 C15 -72.1(2) . . . . ?
C7 C2 C3 C4 176.78(17) . . . . ?
C11 C4 C5 C6 176.83(17) . . . . ?
C12 C14 C15 K1 112.72(15) . . . . ?
C12 C14 C15 C16 -178.31(16) . . . . ?
C13 N1 C23 C24 -161.98(17) . . . . ?
C13 N1 C23 C28 18.6(3) . . . . ?
C13 C14 C15 K1 -68.77(15) . . . . ?
C13 C14 C15 C16 0.2(3) . . . . ?
C13 C18 C30 C36 -108.98(19) . . . . ?
C14 C13 C18 K1 63.24(15) . . . . ?
C14 C13 C18 C17 -5.4(2) . . . . ?
C14 C13 C18 C30 171.97(16) . . . . ?
C14 C15 C16 K1 -68.89(16) . . . . ?
C14 C15 C16 C17 -3.8(3) . . . . ?
C14 C15 C16 C19 173.48(17) . . . . ?
C15 C16 C17 K1 -65.39(14) . . . . ?
C15 C16 C17 C18 2.8(3) . . . . ?
C15 C16 C19 C20 -67.9(4) . . . . ?
C15 C16 C19 C21 49.7(3) . . . . ?
C15 C16 C19 C22 163.8(3) . . . . ?
C15 C16 C19 C20A -105.5(3) . . . . ?
C15 C16 C19 C21A 10.3(4) . . . . ?
C15 C16 C19 C22A 139.7(4) . . . . ?
C16 C17 C18 K1 -68.82(16) . . . . ?
C16 C17 C18 C13 1.7(3) . . . . ?
C16 C17 C18 C30 -175.62(16) . . . . ?
C17 C16 C19 C20 109.3(4) . . . . ?
C17 C16 C19 C21 -133.2(3) . . . . ?
C17 C16 C19 C22 -19.1(4) . . . . ?
C17 C16 C19 C20A 71.6(3) . . . . ?
C17 C16 C19 C21A -172.6(3) . . . . ?
C17 C16 C19 C22A -43.2(4) . . . . ?
C17 C18 C30 C36 68.3(2) . . . . ?
C18 C13 C14 K1 -62.70(15) . . . . ?
C18 C13 C14 C12 -177.02(16) . . . . ?
C18 C13 C14 C15 4.4(2) . . . . ?
C18 C30 C36 C31 67.8(2) . . . . ?
C18 C30 C36 C35 -111.97(18) . . . . ?
C19 C16 C17 K1 117.37(16) . . . . ?
C19 C16 C17 C18 -174.47(16) . . . . ?
C23 N1 C13 K1 178.42(12) . . . . ?
C23 N1 C13 C14 90.6(2) . . . . ?
C23 N1 C13 C18 -94.3(2) . . . . ?
C23 C24 C25 C26 0.3(3) . . . . ?
C24 C23 C28 C27 -1.1(3) . . . . ?
C24 C25 C26 C27 -0.7(3) . . . . ?
C24 C25 C26 C29 179.4(2) . . . . ?
C25 C26 C27 C28 0.2(3) . . . . ?
C26 C27 C28 C23 0.7(3) . . . . ?
C28 C23 C24 C25 0.7(3) . . . . ?
C29 C26 C27 C28 -179.9(2) . . . . ?
C31 C32 C33 C34 -1.0(3) . . . . ?
C31 C32 C37 C38 59.4(2) . . . . ?
C31 C32 C37 C39 -61.1(2) . . . . ?
C31 C32 C37 C40 179.64(19) . . . . ?
C32 C31 C36 C30 177.55(16) . . . . ?
C32 C31 C36 C35 -2.6(3) . . . . ?
C32 C33 C34 C35 -0.9(3) . . . . ?
C32 C33 C34 C41 179.43(19) . . . . ?
C32 C37 C39 K1 11.6(2) . . . . ?
C33 C32 C37 C38 -120.6(2) . . . . ?
C33 C32 C37 C39 118.9(2) . . . . ?
C33 C32 C37 C40 -0.4(3) . . . . ?
C33 C34 C35 C36 1.1(3) . . . . ?
C34 C35 C36 C30 -179.53(17) . . . . ?
C34 C35 C36 C31 0.6(3) . . . . ?
C36 C31 C32 C33 2.8(3) . . . . ?
C36 C31 C32 C37 -177.24(16) . . . . ?
C37 C32 C33 C34 178.99(18) . . . . ?
C38 C37 C39 K1 -109.10(15) . . . . ?
C40 C37 C39 K1 133.72(15) . . . . ?
C41 C34 C35 C36 -179.23(19) . . . . ?
C45 O3 C46 C47 -178.3(5) . . . . ?
C45 O3A C46A K1 135.7(12) . . . . ?
C45 O3A C46A C47A -175.2(11) . . . . ?
C48 O4 C47 K1 -122.9(4) . . . . ?
C48 O4 C47 C46 175.1(5) . . . . ?
C48 O4A C47A K1 141.0(15) . . . . ?
C48 O4A C47A C46A 171.5(10) . . . . ?
C47 O4 C48 K1 120.0(6) . . . . ?
C47A O4A C48 K1 -143.7(15) . . . . ?
